data_4021179
loop_
_publ_author_name
'Per Wiklund'
'Mark Rogers-Evans'
'Jan Bergman'

_publ_section_title
;
 Synthesis of 1,4-Benzodiazepine-3,5-diones
;
_journal_name_full 'Journal of Organic Chemistry'
_journal_page_first 6371
_journal_page_last 6376
_journal_paper_doi 10.1021/jo049169b
_journal_volume 69
_journal_year 2004
_chemical_formula_sum 'C11 H11 N3 O3'
_chemical_formula_weight 233.23
_space_group_IT_number 14
_symmetry_cell_setting monoclinic
_symmetry_space_group_name_Hall '-P 2ybc'
_symmetry_space_group_name_H-M 'P 1 21/c 1'
_cell_angle_alpha 90.00
_cell_angle_beta 97.25(3)
_cell_angle_gamma 90.00
_cell_formula_units_Z 4
_cell_length_a 8.8931(18)
_cell_length_b 11.851(2)
_cell_length_c 10.408(2)
_cell_measurement_temperature 293(2)
_cell_volume 1088.2(4)
_diffrn_ambient_temperature 293(2)
_exptl_crystal_density_diffrn 1.424
_cod_depositor_comments
;
The following automatic conversions were performed:
'_symmetry_cell_setting' value 'Monoclinic' changed to 'monoclinic'
according to '/home/saulius/struct/CIF-dictionaries/cif_core.dic'
dictionary named 'cif_core.dic' version 2.4.1 from 2010-06-29.

Automatic conversion script
Id: cif_fix_enum 1527 2010-12-29 10:47:43Z saulius 
;
_cod_original_sg_symbol_H-M 'P 21/c'
_cod_database_code 4021179

loop_
_symmetry_equiv_pos_as_xyz
'x, y, z'
'-x, y+1/2, -z+1/2'
'-x, -y, -z'
'x, -y-1/2, z-1/2'

loop_
_atom_site_label
_atom_site_type_symbol
_atom_site_fract_x
_atom_site_fract_y
_atom_site_fract_z
_atom_site_U_iso_or_equiv
_atom_site_adp_type
_atom_site_occupancy
_atom_site_symmetry_multiplicity
_atom_site_calc_flag
_atom_site_refinement_flags
_atom_site_disorder_assembly
_atom_site_disorder_group
O1 O 0.36432(18) -0.14293(13) 0.92088(15) 0.0712(4) Uani 1 1 d . . .
O2 O 0.2864(2) 0.19136(15) 0.73790(14) 0.0848(6) Uani 1 1 d . . .
O3 O 0.01757(19) 0.30348(13) 0.96840(14) 0.0734(5) Uani 1 1 d . . .
N4 N 0.27785(17) 0.02061(14) 0.83334(14) 0.0525(4) Uani 1 1 d . . .
N5 N 0.15203(16) 0.15649(12) 1.02778(13) 0.0449(4) Uani 1 1 d . . .
N6 N 0.02414(19) 0.21561(15) 1.03014(14) 0.0570(4) Uani 1 1 d . . .
C7 C 0.3060(2) -0.05277(15) 0.93935(17) 0.0496(4) Uani 1 1 d . . .
C8 C 0.2732(3) -0.0335(2) 0.70378(19) 0.0668(6) Uani 1 1 d . . .
H8A H 0.2078 0.0107 0.6413 0.080 Uiso 1 1 calc R . .
H8B H 0.2284 -0.1079 0.7074 0.080 Uiso 1 1 calc R . .
C9 C 0.4260(3) -0.0451(3) 0.6569(2) 0.0871(8) Uani 1 1 d . . .
H9A H 0.4714 0.0281 0.6528 0.131 Uiso 1 1 calc R . .
H9B H 0.4139 -0.0787 0.5723 0.131 Uiso 1 1 calc R . .
H9C H 0.4901 -0.0921 0.7157 0.131 Uiso 1 1 calc R . .
C10 C 0.2805(2) 0.13742(18) 0.83578(17) 0.0535(5) Uani 1 1 d . . .
C11 C 0.27791(9) 0.19645(7) 0.96260(7) 0.0490(4) Uani 1 1 d . . .
H11A H 0.3727 0.1829 1.0175 0.059 Uiso 1 1 calc R . .
H11B H 0.2680 0.2771 0.9480 0.059 Uiso 1 1 calc R . .
C12 C 0.17024(9) 0.05997(7) 1.10551(7) 0.0446(4) Uani 1 1 d R . .
C13 C 0.25401(9) -0.03193(7) 1.07161(7) 0.0476(4) Uani 1 1 d R . .
C14 C 0.27723(9) -0.12400(7) 1.15448(7) 0.0607(5) Uani 1 1 d R . .
H14 H 0.3333 -0.1855 1.1318 0.073 Uiso 1 1 calc R . .
C15 C 0.21667(9) -0.12416(7) 1.27125(7) 0.0697(6) Uani 1 1 d R . .
H15 H 0.2322 -0.1858 1.3267 0.084 Uiso 1 1 calc R . .
C16 C 0.13290(9) -0.03225(7) 1.30514(7) 0.0666(6) Uani 1 1 d R . .
H16 H 0.0924 -0.0324 1.3833 0.080 Uiso 1 1 calc R . .
C17 C 0.10969(9) 0.05981(7) 1.22228(7) 0.0557(5) Uani 1 1 d R . .
H17 H 0.0536 0.1213 1.2450 0.067 Uiso 1 1 calc R . .

loop_
_atom_site_aniso_label
_atom_site_aniso_U_11
_atom_site_aniso_U_22
_atom_site_aniso_U_33
_atom_site_aniso_U_23
_atom_site_aniso_U_13
_atom_site_aniso_U_12
O1 0.0831(10) 0.0564(9) 0.0769(9) -0.0045(7) 0.0208(8) 0.0159(7)
O2 0.1290(15) 0.0763(12) 0.0541(8) 0.0171(7) 0.0306(9) 0.0203(10)
O3 0.0885(11) 0.0676(10) 0.0656(9) 0.0131(7) 0.0150(8) 0.0298(8)
N4 0.0563(9) 0.0560(10) 0.0455(8) -0.0056(7) 0.0077(6) 0.0010(7)
N5 0.0491(8) 0.0436(8) 0.0425(7) -0.0014(6) 0.0077(6) 0.0024(6)
N6 0.0601(10) 0.0617(11) 0.0495(8) -0.0001(7) 0.0082(7) 0.0146(8)
C7 0.0472(9) 0.0460(11) 0.0553(10) -0.0061(8) 0.0052(7) 0.0001(7)
C8 0.0652(12) 0.0806(15) 0.0537(11) -0.0164(10) 0.0041(9) -0.0018(10)
C9 0.0827(16) 0.116(2) 0.0667(13) -0.0270(14) 0.0255(12) -0.0098(15)
C10 0.0570(11) 0.0570(12) 0.0478(9) 0.0059(8) 0.0118(8) 0.0082(8)
C11 0.0532(10) 0.0437(10) 0.0510(9) 0.0036(7) 0.0100(8) -0.0011(7)
C12 0.0468(9) 0.0442(10) 0.0420(8) -0.0011(7) 0.0026(7) -0.0055(7)
C13 0.0491(9) 0.0445(10) 0.0479(9) -0.0004(7) 0.0013(7) -0.0050(7)
C14 0.0705(13) 0.0467(11) 0.0628(11) 0.0035(9) 0.0006(9) 0.0002(9)
C15 0.0904(16) 0.0571(13) 0.0595(11) 0.0162(10) 0.0016(10) -0.0129(11)
C16 0.0812(14) 0.0692(14) 0.0506(10) 0.0055(10) 0.0135(9) -0.0170(11)
C17 0.0614(11) 0.0581(12) 0.0490(10) -0.0001(8) 0.0126(8) -0.0053(9)

loop_
_geom_bond_atom_site_label_1
_geom_bond_atom_site_label_2
_geom_bond_distance
_geom_bond_site_symmetry_2
_geom_bond_publ_flag
O1 C7 1.214(2) . ?
O2 C10 1.209(2) . ?
O3 N6 1.221(2) . ?
N4 C10 1.385(3) . ?
N4 C7 1.402(2) . ?
N4 C8 1.489(2) . ?
N5 N6 1.339(2) . ?
N5 C12 1.3986(16) . ?
N5 C11 1.4593(16) . ?
C7 C13 1.5265(19) . ?
C8 C9 1.507(3) . ?
C10 C11 1.497(2) . ?
C12 C13 1.3900 . ?
C12 C17 1.3900 . ?
C13 C14 1.3900 . ?
C14 C15 1.3900 . ?
C15 C16 1.3900 . ?
C16 C17 1.3900 . ?

loop_
_cod_related_entry_id
_cod_related_entry_database
_cod_related_entry_code
1 ChemSpider 9439792
